data_2005876
loop_
_publ_author_name
'Sudha, L.'
'Subramanian, K.'
'Senthil Selvan, J.'
'Steiner, Th.'
'Koellner, G.'
'Ramdas, K.'
'Srinivasan, N.'

_publ_contact_author
;
Professor K. Subramanian
Department of Physics
College of Engineering
Anna University
Madras 600 025
India
;
_publ_section_title
;
 1,2-Bis(2,6-diethylphenyl)-3,3-(oxydiethyl)guanidine
;
_journal_issue 1
_journal_name_full 'Acta Crystallographica Section C'
_journal_page_first 88
_journal_page_last 90
_journal_paper_doi 10.1107/S0108270196011080
_journal_volume 53
_journal_year 1997
_chemical_formula_moiety 'C25 H35 N3 O'
_chemical_formula_structural 'C25 H35 N3 O'
_chemical_formula_sum 'C25 H35 N3 O'
_chemical_formula_weight 393.56
_chemical_name_systematic
;
 1,2-bis(2,6-diethylphenyl)-3,3-(oxydiethyl)guanidine
;
_space_group_IT_number 41
_symmetry_cell_setting orthorhombic
_symmetry_space_group_name_Hall 'A 2 -2ab'
_symmetry_space_group_name_H-M 'A b a 2'
_audit_creation_method SHELXL
_cell_angle_alpha 90.00
_cell_angle_beta 90.00
_cell_angle_gamma 90.00
_cell_formula_units_Z 8
_cell_length_a 14.978(3)
_cell_length_b 16.703(3)
_cell_length_c 18.847(3)
_cell_measurement_reflns_used 25
_cell_measurement_temperature 293(2)
_cell_measurement_theta_max 24.3
_cell_measurement_theta_min 10.2
_cell_volume 4715.1(15)
_computing_cell_refinement 'CAD4 software'
_computing_data_collection 'CAD4 software (Enraf-Nonius, 1989)'
_computing_data_reduction 'CAD4 software'
_computing_molecular_graphics 'ORTEPII  (Johnson, 1976)'
_computing_publication_material SHELXL93
_computing_structure_refinement 'SHELXL93 (Sheldrick, 1993)'
_computing_structure_solution 'SHELXS86 (Sheldrick, 1990)'
_diffrn_ambient_temperature 293(2)
_diffrn_measurement_device 'Enraf-Nonius Turbo-CAD4'
_diffrn_measurement_method '\w--2\q scans'
_diffrn_radiation_monochromator Ni-filter
_diffrn_radiation_source 'rotating anode'
_diffrn_radiation_type CuK\a
_diffrn_radiation_wavelength 1.54176
_diffrn_reflns_av_R_equivalents 0.0000
_diffrn_reflns_av_sigmaI/netI 0.0172
_diffrn_reflns_limit_h_max 16
_diffrn_reflns_limit_h_min 0
_diffrn_reflns_limit_k_max 18
_diffrn_reflns_limit_k_min 0
_diffrn_reflns_limit_l_max 21
_diffrn_reflns_limit_l_min 0
_diffrn_reflns_number 1808
_diffrn_reflns_theta_max 59.90
_diffrn_reflns_theta_min 4.61
_diffrn_standards_decay_% 0.6
_diffrn_standards_interval_time 60
_diffrn_standards_number 3
_exptl_absorpt_coefficient_mu 0.525
_exptl_absorpt_correction_type none
_exptl_crystal_colour colourless
_exptl_crystal_density_diffrn 1.109
_exptl_crystal_density_meas ?
_exptl_crystal_description prism
_exptl_crystal_F_000 1712
_exptl_crystal_size_max 0.55
_exptl_crystal_size_mid 0.15
_exptl_crystal_size_min 0.10
_refine_diff_density_max 0.135
_refine_diff_density_min -0.123
_refine_ls_abs_structure_details 'Flack (1983)'
_refine_ls_abs_structure_Flack -0.4(6)
_refine_ls_extinction_method none
_refine_ls_goodness_of_fit_all 1.056
_refine_ls_goodness_of_fit_obs 1.123
_refine_ls_matrix_type full
_refine_ls_number_parameters 262
_refine_ls_number_reflns 1804
_refine_ls_number_restraints 1
_refine_ls_restrained_S_all 1.067
_refine_ls_restrained_S_obs 1.123
_refine_ls_R_factor_all 0.0573
_refine_ls_R_factor_obs 0.0450
_refine_ls_shift/esd_max 0.000
_refine_ls_shift/esd_mean 0.000
_refine_ls_structure_factor_coef Fsqd
_refine_ls_weighting_details 'w = 1/[\s^2^(Fo^2^)+(0.0843P)^2^+0.7239P] where P=(Fo^2^+2Fc^2^)/3'
_refine_ls_weighting_scheme calc
_refine_ls_wR_factor_all 0.1331
_refine_ls_wR_factor_obs 0.1268
_reflns_number_observed 1523
_reflns_number_total 1808
_reflns_observed_criterion >2sigma(I)
_cod_data_source_file ka1214.cif
_cod_data_source_block mo2
_cod_depositor_comments
;
The following automatic conversions were performed:

'_exptl_crystal_density_meas' value 'not measured' was changed to '?'
- the value is perceived as not measured.

Automatic conversion script
Id: cif_fix_values 3008 2015-01-20 13:52:24Z robertas 

The following automatic conversions were performed:

'_refine_ls_weighting_scheme' value 'calc w =
1/[\s^2^(Fo^2^)+(0.0843P)^2^+0.7239P] where P=(Fo^2^+2Fc^2^)/3' was
changed to 'calc'. New tag '_refine_ls_weighting_details' was
created. The value of the new tag was set to 'w =
1/[\s^2^(Fo^2^)+(0.0843P)^2^+0.7239P] where P=(Fo^2^+2Fc^2^)/3'.

Automatic conversion script
Id: cif_fix_values 3143 2015-03-26 13:38:13Z robertas 
;
_cod_database_code 2005876

loop_
_symmetry_equiv_pos_as_xyz
'x, y, z'
'-x, -y, z'
'x+1/2, -y+1/2, z'
'-x+1/2, y+1/2, z'
'x, y+1/2, z+1/2'
'-x, -y+1/2, z+1/2'
'x+1/2, -y+1, z+1/2'
'-x+1/2, y+1, z+1/2'

loop_
_atom_site_aniso_label
_atom_site_aniso_U_11
_atom_site_aniso_U_22
_atom_site_aniso_U_33
_atom_site_aniso_U_12
_atom_site_aniso_U_13
_atom_site_aniso_U_23
C1 0.072(2) 0.085(3) 0.048(2) -0.010(2) -0.005(2) -0.001(2)
C2 0.073(2) 0.090(3) 0.052(2) -0.015(2) -0.001(2) 0.002(2)
C3 0.091(3) 0.113(4) 0.071(3) -0.029(3) 0.000(2) 0.002(2)
C4 0.122(4) 0.118(4) 0.074(3) -0.042(3) 0.000(3) 0.005(3)
C5 0.153(5) 0.090(3) 0.077(3) -0.033(3) -0.009(3) 0.008(3)
C6 0.116(3) 0.078(3) 0.060(2) -0.011(2) -0.012(2) -0.003(2)
C7 0.161(5) 0.085(3) 0.083(3) 0.014(3) -0.002(3) -0.007(2)
C8 0.225(8) 0.254(9) 0.126(5) 0.160(8) -0.032(6) -0.037(6)
C9 0.088(3) 0.096(3) 0.079(3) 0.007(2) 0.017(2) 0.003(2)
C10 0.194(7) 0.118(4) 0.158(6) -0.008(5) 0.091(6) -0.016(4)
N11 0.069(2) 0.083(2) 0.046(2) -0.0018(15) -0.0010(14) -0.0020(14)
C12 0.055(2) 0.080(2) 0.049(2) 0.007(2) -0.004(2) -0.009(2)
N13 0.072(2) 0.094(2) 0.050(2) -0.009(2) -0.0069(15) -0.001(2)
C14 0.050(2) 0.099(3) 0.046(2) 0.000(2) -0.0017(15) -0.006(2)
C15 0.063(2) 0.108(3) 0.062(2) 0.009(2) -0.005(2) -0.003(2)
C16 0.094(3) 0.138(4) 0.078(3) 0.003(3) -0.017(3) 0.024(3)
C17 0.090(3) 0.193(7) 0.046(2) -0.024(4) -0.007(2) 0.015(3)
C18 0.082(3) 0.172(6) 0.050(2) -0.015(3) 0.003(2) -0.023(3)
C19 0.066(2) 0.114(4) 0.063(3) -0.004(2) -0.002(2) -0.024(2)
C20 0.128(4) 0.126(4) 0.103(4) 0.008(4) -0.018(3) -0.050(3)
C21 0.159(6) 0.130(5) 0.177(7) -0.019(5) -0.004(5) -0.011(5)
C22 0.117(4) 0.122(4) 0.098(4) 0.042(3) -0.022(3) -0.020(3)
C23 0.130(5) 0.147(6) 0.200(7) 0.043(4) -0.045(5) -0.051(5)
N24 0.0515(15) 0.093(2) 0.0467(15) 0.0014(15) 0.0001(12) -0.0051(13)
C25 0.065(2) 0.096(3) 0.052(2) -0.006(2) -0.005(2) -0.005(2)
C26 0.070(2) 0.108(3) 0.078(2) -0.011(2) 0.003(2) -0.002(2)
O27 0.0582(14) 0.163(3) 0.073(2) -0.012(2) 0.0019(14) -0.001(2)
C28 0.056(2) 0.176(5) 0.059(2) 0.003(3) 0.005(2) 0.000(3)
C29 0.060(2) 0.127(3) 0.065(2) 0.014(2) 0.002(2) -0.021(2)

loop_
_atom_site_label
_atom_site_occupancy
_atom_site_fract_x
_atom_site_fract_y
_atom_site_fract_z
_atom_site_U_iso_or_equiv
_atom_site_thermal_displace_type
_atom_site_calc_flag
_atom_site_refinement_flags
_atom_site_type_symbol
C1 1 0.3146(2) 0.3157(2) -0.0978(2) 0.0685(10) Uani d . C
C2 1 0.3808(3) 0.2744(2) -0.1356(2) 0.0717(10) Uani d . C
C3 1 0.4408(3) 0.3192(3) -0.1763(2) 0.0916(14) Uani d . C
H3 1 0.4880(3) 0.2907(3) -0.2041(2) 0.110 Uiso calc R H
C4 1 0.4368(4) 0.4012(4) -0.1792(3) 0.104(2) Uani d . C
H4 1 0.4799(4) 0.4317(4) -0.2094(3) 0.125 Uiso calc R H
C5 1 0.3735(4) 0.4410(3) -0.1405(3) 0.107(2) Uani d . C
H5 1 0.3723(4) 0.5008(3) -0.1415(3) 0.128 Uiso calc R H
C6 1 0.3105(3) 0.4000(2) -0.0996(2) 0.0848(12) Uani d . C
C7 1 0.2382(4) 0.4451(3) -0.0611(3) 0.110(2) Uani d . C
H7A 1 0.2256(4) 0.4174(3) -0.0151(3) 0.131 Uiso calc R H
H7B 1 0.2604(4) 0.5001(3) -0.0498(3) 0.131 Uiso calc R H
C8 1 0.1540(6) 0.4519(6) -0.1017(5) 0.202(5) Uani d . C
H8A 1 0.1091(6) 0.4824(6) -0.0731(5) 0.303 Uiso calc R H
H8B 1 0.1303(6) 0.3971(6) -0.1122(5) 0.303 Uiso calc R H
H8C 1 0.1656(6) 0.4808(6) -0.1473(5) 0.303 Uiso calc R H
C9 1 0.3848(3) 0.1860(3) -0.1338(3) 0.0873(12) Uani d . C
H9A 1 0.4143(3) 0.1697(3) -0.0884(3) 0.105 Uiso calc R H
H9B 1 0.3222(3) 0.1652(3) -0.1323(3) 0.105 Uiso calc R H
C10 1 0.4312(6) 0.1462(4) -0.1920(4) 0.157(3) Uani d . C
H10A 1 0.4292(6) 0.0869(4) -0.1847(4) 0.235 Uiso calc R H
H10B 1 0.4947(6) 0.1645(4) -0.1934(4) 0.235 Uiso calc R H
H10C 1 0.4013(6) 0.1600(4) -0.2379(4) 0.235 Uiso calc R H
N11 1 0.2438(2) 0.2722(2) -0.06674(14) 0.0661(8) Uani d . N
C12 1 0.2369(2) 0.2595(2) 0.0000(2) 0.0615(9) Uani d . C
N13 1 0.2968(2) 0.2861(2) 0.0500(2) 0.0717(8) Uani d . N
HN13 1 0.3361(2) 0.3279(2) 0.0360(2) 0.086 Uiso calc R H
C14 1 0.3059(2) 0.2571(3) 0.1210(2) 0.0650(9) Uani d . C
C15 1 0.3252(2) 0.1761(3) 0.1338(2) 0.0778(11) Uani d . C
C16 1 0.3339(3) 0.1522(4) 0.2038(3) 0.1033(15) Uani d . C
H16 1 0.3469(3) 0.0948(4) 0.2148(3) 0.124 Uiso calc R H
C17 1 0.3248(4) 0.2061(5) 0.2586(2) 0.110(2) Uani d . C
H17 1 0.3315(4) 0.1873(5) 0.3086(2) 0.132 Uiso calc R H
C18 1 0.3072(3) 0.2835(5) 0.2457(2) 0.102(2) Uani d . C
H18 1 0.3011(3) 0.3217(5) 0.2863(2) 0.122 Uiso calc R H
C19 1 0.2974(3) 0.3114(3) 0.1768(2) 0.0811(12) Uani d . C
C20 1 0.2746(4) 0.3979(4) 0.1661(3) 0.119(2) Uani d . C
H20A 1 0.2441(4) 0.4038(4) 0.1192(3) 0.143 Uiso calc R H
H20B 1 0.2312(4) 0.4144(4) 0.2036(3) 0.143 Uiso calc R H
C21 1 0.3524(6) 0.4537(4) 0.1680(5) 0.155(3) Uani d . C
H21A 1 0.3311(6) 0.5098(4) 0.1605(5) 0.233 Uiso calc R H
H21B 1 0.3956(6) 0.4390(4) 0.1297(5) 0.233 Uiso calc R H
H21C 1 0.3826(6) 0.4498(4) 0.2152(5) 0.233 Uiso calc R H
C22 1 0.3391(4) 0.1175(4) 0.0737(3) 0.112(2) Uani d . C
H22A 1 0.2822(4) 0.0874(4) 0.0663(3) 0.135 Uiso calc R H
H22B 1 0.3512(4) 0.1486(4) 0.0294(3) 0.135 Uiso calc R H
C23 1 0.4111(5) 0.0598(4) 0.0835(5) 0.159(3) Uani d . C
H23A 1 0.4146(5) 0.0241(4) 0.0410(5) 0.239 Uiso calc R H
H23B 1 0.3990(5) 0.0268(4) 0.1267(5) 0.239 Uiso calc R H
H23C 1 0.4690(5) 0.0889(4) 0.0894(5) 0.239 Uiso calc R H
N24 1 0.1649(2) 0.2150(2) 0.02549(14) 0.0636(7) Uani d . N
C25 1 0.1112(2) 0.1770(3) -0.0295(2) 0.0710(10) Uani d . C
H25A 1 0.1508(2) 0.1468(3) -0.0628(2) 0.085 Uiso calc R H
H25B 1 0.0786(2) 0.2187(3) -0.0573(2) 0.071 Uiso calc R H
C26 1 0.0447(3) 0.1201(3) 0.0045(2) 0.0849(11) Uani d . C
H26A 1 0.0076(3) 0.0943(3) -0.0332(2) 0.102 Uiso calc R H
H26B 1 0.0777(3) 0.0769(3) 0.0303(2) 0.102 Uiso calc R H
O27 1 -0.0116(2) 0.1614(2) 0.0527(2) 0.0979(9) Uani d . O
C28 1 0.0404(3) 0.1972(4) 0.1067(2) 0.0971(14) Uani d . C
H28A 1 0.0734(3) 0.1546(4) 0.1332(2) 0.117 Uiso calc R H
H28B 1 0.0001(3) 0.2252(4) 0.1410(2) 0.117 Uiso calc R H
C29 1 0.1060(3) 0.2563(3) 0.0769(2) 0.0839(12) Uani d . C
H29A 1 0.0733(3) 0.3008(3) 0.0527(2) 0.101 Uiso calc R H
H29B 1 0.1426(3) 0.2797(3) 0.1161(2) 0.101 Uiso calc R H

loop_
_atom_type_symbol
_atom_type_description
_atom_type_scat_dispersion_real
_atom_type_scat_dispersion_imag
_atom_type_scat_source
C C 0.0181 0.0091 'International Tables Vol C Tables 4.2.6.8 and 6.1.1.4'
H H 0.0000 0.0000 'International Tables Vol C Tables 4.2.6.8 and 6.1.1.4'
O O 0.0492 0.0322 'International Tables Vol C Tables 4.2.6.8 and 6.1.1.4'
N N 0.0311 0.0180 'International Tables Vol C Tables 4.2.6.8 and 6.1.1.4'

loop_
_geom_angle_atom_site_label_1
_geom_angle_atom_site_label_2
_geom_angle_atom_site_label_3
_geom_angle
_geom_angle_publ_flag
C2 C1 C6 120.7(4) ?
C2 C1 N11 119.2(3) ?
C6 C1 N11 119.4(3) ?
C3 C2 C1 118.0(4) ?
C3 C2 C9 121.4(4) ?
C1 C2 C9 120.6(3) ?
C4 C3 C2 121.8(5) ?
C4 C3 H3 119.1(3) ?
C2 C3 H3 119.1(3) ?
C5 C4 C3 119.6(5) ?
C5 C4 H4 120.2(3) ?
C3 C4 H4 120.2(3) ?
C4 C5 C6 121.6(5) ?
C4 C5 H5 119.2(3) ?
C6 C5 H5 119.2(3) ?
C5 C6 C1 118.2(4) ?
C5 C6 C7 120.4(4) ?
C1 C6 C7 121.3(4) ?
C8 C7 C6 113.7(5) ?
C8 C7 H7A 108.8(5) ?
C6 C7 H7A 108.8(3) ?
C8 C7 H7B 108.8(5) ?
C6 C7 H7B 108.8(3) ?
H7A C7 H7B 107.7 ?
C7 C8 H8A 109.5(3) ?
C7 C8 H8B 109.5(5) ?
H8A C8 H8B 109.5 ?
C7 C8 H8C 109.5(5) ?
H8A C8 H8C 109.5 ?
H8B C8 H8C 109.5 ?
C10 C9 C2 117.2(4) ?
C10 C9 H9A 108.0(4) ?
C2 C9 H9A 108.0(3) ?
C10 C9 H9B 108.0(4) ?
C2 C9 H9B 108.0(2) ?
H9A C9 H9B 107.2 ?
C9 C10 H10A 109.5(3) ?
C9 C10 H10B 109.5(4) ?
H10A C10 H10B 109.5 ?
C9 C10 H10C 109.5(4) ?
H10A C10 H10C 109.5 ?
H10B C10 H10C 109.5 ?
C12 N11 C1 123.6(3) yes
N11 C12 N13 124.5(3) yes
N11 C12 N24 119.3(3) yes
N13 C12 N24 116.2(3) yes
C12 N13 C14 126.4(3) yes
C12 N13 HN13 116.8(2) ?
C14 N13 HN13 116.8(2) ?
C19 C14 C15 121.0(4) ?
C19 C14 N13 118.5(4) ?
C15 C14 N13 120.5(3) ?
C16 C15 C14 117.5(4) ?
C16 C15 C22 120.9(5) ?
C14 C15 C22 121.5(4) ?
C17 C16 C15 121.1(6) ?
C17 C16 H16 119.5(4) ?
C15 C16 H16 119.5(3) ?
C18 C17 C16 121.0(5) ?
C18 C17 H17 119.5(3) ?
C16 C17 H17 119.5(4) ?
C17 C18 C19 120.8(5) ?
C17 C18 H18 119.6(3) ?
C19 C18 H18 119.6(4) ?
C18 C19 C14 118.6(5) ?
C18 C19 C20 118.2(5) ?
C14 C19 C20 123.1(4) ?
C21 C20 C19 114.9(5) ?
C21 C20 H20A 108.5(4) ?
C19 C20 H20A 108.5(3) ?
C21 C20 H20B 108.5(4) ?
C19 C20 H20B 108.5(3) ?
H20A C20 H20B 107.5 ?
C20 C21 H21A 109.5(4) ?
C20 C21 H21B 109.5(4) ?
H21A C21 H21B 109.5 ?
C20 C21 H21C 109.5(4) ?
H21A C21 H21C 109.5 ?
H21B C21 H21C 109.5 ?
C23 C22 C15 115.8(5) ?
C23 C22 H22A 108.3(4) ?
C15 C22 H22A 108.3(3) ?
C23 C22 H22B 108.3(5) ?
C15 C22 H22B 108.3(3) ?
H22A C22 H22B 107.4 ?
C22 C23 H23A 109.5(4) ?
C22 C23 H23B 109.5(5) ?
H23A C23 H23B 109.5 ?
C22 C23 H23C 109.5(4) ?
H23A C23 H23C 109.5 ?
H23B C23 H23C 109.5 ?
C12 N24 C25 114.4(3) yes
C12 N24 C29 115.9(3) yes
C25 N24 C29 109.9(3) yes
N24 C25 C26 109.5(3) ?
N24 C25 H25A 109.8(2) ?
C26 C25 H25A 109.8(2) ?
N24 C25 H25B 109.8(2) ?
C26 C25 H25B 109.8(2) ?
H25A C25 H25B 108.2 ?
O27 C26 C25 110.8(4) ?
O27 C26 H26A 109.5(2) ?
C25 C26 H26A 109.5(2) ?
O27 C26 H26B 109.5(2) ?
C25 C26 H26B 109.5(2) ?
H26A C26 H26B 108.1 ?
C28 O27 C26 109.8(3) ?
O27 C28 C29 111.6(3) ?
O27 C28 H28A 109.3(3) ?
C29 C28 H28A 109.3(3) ?
O27 C28 H28B 109.3(2) ?
C29 C28 H28B 109.3(3) ?
H28A C28 H28B 108.0 ?
N24 C29 C28 109.2(4) ?
N24 C29 H29A 109.8(2) ?
C28 C29 H29A 109.8(3) ?
N24 C29 H29B 109.8(2) ?
C28 C29 H29B 109.8(2) ?
H29A C29 H29B 108.3 ?

loop_
_geom_bond_atom_site_label_1
_geom_bond_atom_site_label_2
_geom_bond_distance
_geom_bond_publ_flag
C1 C2 1.401(6) ?
C1 C6 1.409(6) ?
C1 N11 1.414(5) yes
C2 C3 1.399(6) ?
C2 C9 1.479(6) ?
C3 C4 1.372(7) ?
C3 H3 1.00 ?
C4 C5 1.369(8) ?
C4 H4 1.00 ?
C5 C6 1.397(7) ?
C5 H5 1.00 ?
C6 C7 1.506(7) ?
C7 C8 1.480(10) ?
C7 H7A 1.00 ?
C7 H7B 1.00 ?
C8 H8A 1.00 ?
C8 H8B 1.00 ?
C8 H8C 1.00 ?
C9 C10 1.459(7) ?
C9 H9A 1.00 ?
C9 H9B 1.00 ?
C10 H10A 1.00 ?
C10 H10B 1.00 ?
C10 H10C 1.00 ?
N11 C12 1.280(4) yes
C12 N13 1.376(5) yes
C12 N24 1.395(5) yes
N13 C14 1.430(5) yes
N13 HN13 0.95 ?
C14 C19 1.394(6) ?
C14 C15 1.404(6) ?
C15 C16 1.385(7) ?
C15 C22 1.511(7) ?
C16 C17 1.376(9) ?
C16 H16 1.00 ?
C17 C18 1.343(8) ?
C17 H17 1.00 ?
C18 C19 1.387(8) ?
C18 H18 1.00 ?
C19 C20 1.499(7) ?
C20 C21 1.492(9) ?
C20 H20A 1.00 ?
C20 H20B 1.00 ?
C21 H21A 1.00 ?
C21 H21B 1.00 ?
C21 H21C 1.00 ?
C22 C23 1.458(8) ?
C22 H22A 1.00 ?
C22 H22B 1.00 ?
C23 H23A 1.00 ?
C23 H23B 1.00 ?
C23 H23C 1.00 ?
N24 C25 1.458(4) yes
N24 C29 1.481(5) yes
C25 C26 1.518(6) ?
C25 H25A 1.00 ?
C25 H25B 1.00 ?
C26 O27 1.419(5) ?
C26 H26A 1.00 ?
C26 H26B 1.00 ?
O27 C28 1.415(5) ?
C28 C29 1.501(7) ?
C28 H28A 1.00 ?
C28 H28B 1.00 ?
C29 H29A 1.00 ?
C29 H29B 1.00 ?

loop_
_geom_torsion_atom_site_label_1
_geom_torsion_atom_site_label_2
_geom_torsion_atom_site_label_3
_geom_torsion_atom_site_label_4
_geom_torsion
_geom_torsion_publ_flag
C12 N11 C1 C2 106.4(4) yes
C12 N13 C14 C15 58.8(5) yes
C12 N24 C25 C26 171.0(3) yes
C12 N24 C29 C28 -172.0(3) yes
N11 C12 N13 C14 -162.4(4) yes
N11 C12 N24 C25 8.8(5) yes
N11 C12 N24 C29 -120.7(4) yes
N13 C12 N11 C1 -0.1(6) yes
N13 C12 N24 C25 -170.5(3) yes
N13 C12 N24 C29 60.1(4) yes
N24 C12 N11 C1 -179.3(3) yes
N24 C12 N13 C14 16.8(5) yes
C1 C2 C9 C10 158.0(6) yes
C1 C6 C7 C8 -83.9(7) yes
C14 C15 C22 C23 139.5(6) yes
C14 C19 C20 C21 -99.4(6) yes

loop_
_cod_related_entry_id
_cod_related_entry_database
_cod_related_entry_code
1 ChemSpider 9536315
